data_1540190
loop_
_publ_author_name
'Weetman, Catherine'
'Anker, Mathew D.'
'Arrowsmith, Merle'
'Hill, Michael S.'
'Kociok-K\"ohn, Gabriele'
'Liptrot, David J.'
'Mahon, Mary F.'

_publ_section_title
;
 Magnesium-catalysed nitrile hydroboration
;
_journal_issue 1
_journal_name_full 'Chem. Sci.'
_journal_page_first 628
_journal_paper_doi 10.1039/C5SC03114A
_journal_volume 7
_journal_year 2016
_chemical_formula_sum 'C37 H49 Mg N3 O'
_chemical_formula_weight 576.10
_chemical_name_systematic
; 
 ? 
;
_space_group_IT_number 14
_symmetry_cell_setting monoclinic
_symmetry_space_group_name_Hall '-P 2yn'
_symmetry_space_group_name_H-M 'P 1 21/n 1'
_atom_sites_solution_hydrogens geom
_atom_sites_solution_primary direct
_atom_sites_solution_secondary difmap
_audit_creation_method SHELXL-97
_audit_update_record
;
2015-08-21 deposited with the CCDC.
2015-10-20 downloaded from the CCDC.
;
_cell_angle_alpha 90.00
_cell_angle_beta 92.575(1)
_cell_angle_gamma 90.00
_cell_formula_units_Z 4
_cell_length_a 12.7410(2)
_cell_length_b 12.9480(2)
_cell_length_c 20.7600(3)
_cell_measurement_reflns_used 56494
_cell_measurement_temperature 150(2)
_cell_measurement_theta_max 27.485
_cell_measurement_theta_min 2.910
_cell_volume 3421.33(9)
_computing_cell_refinement 'HKL Scalepack (Otwinowski & Minor 1997)'
_computing_data_collection 'Collect (Bruker AXS BV 1997-2004)'
_computing_data_reduction 'Denzo & Scalepack (Otwinowski, Minor 1997)'
_computing_molecular_graphics 'ORTEX (P.McArdle 1995)'
_computing_publication_material 'SHELXL-97/2 (Sheldrick 1997)'
_computing_structure_refinement 'SHELXL-97/2 (Sheldrick 1997)'
_computing_structure_solution 'SHELXS-97 (Sheldrick 1990)'
_diffrn_ambient_temperature 150(2)
_diffrn_measured_fraction_theta_full 0.996
_diffrn_measured_fraction_theta_max 0.996
_diffrn_measurement_device_type '95mm CCD camera on \k-goniostat'
_diffrn_measurement_method CCD
_diffrn_radiation_monochromator 'horizonally mounted graphite crystal'
_diffrn_radiation_source 'fine-focus sealed tube'
_diffrn_radiation_type MoK\a
_diffrn_radiation_wavelength 0.71073
_diffrn_reflns_av_R_equivalents 0.0658
_diffrn_reflns_av_sigmaI/netI 0.0434
_diffrn_reflns_limit_h_max 16
_diffrn_reflns_limit_h_min -16
_diffrn_reflns_limit_k_max 16
_diffrn_reflns_limit_k_min -16
_diffrn_reflns_limit_l_max 26
_diffrn_reflns_limit_l_min -26
_diffrn_reflns_number 58058
_diffrn_reflns_theta_full 27.48
_diffrn_reflns_theta_max 27.48
_diffrn_reflns_theta_min 3.57
_exptl_absorpt_coefficient_mu 0.083
_exptl_absorpt_correction_T_max 0.989
_exptl_absorpt_correction_T_min 0.915
_exptl_absorpt_correction_type multi-scan
_exptl_absorpt_process_details
;
multi-scan from symmetry-related measurements 
 Sortav (Blessing 1995)
;
_exptl_crystal_colour colorless
_exptl_crystal_density_diffrn 1.118
_exptl_crystal_density_method 'not measured'
_exptl_crystal_description block
_exptl_crystal_F_000 1248
_exptl_crystal_size_max 0.40
_exptl_crystal_size_mid 0.20
_exptl_crystal_size_min 0.20
_refine_diff_density_max 0.239
_refine_diff_density_min -0.213
_refine_diff_density_rms 0.052
_refine_ls_extinction_coef 0.0043(6)
_refine_ls_extinction_expression Fc^*^=kFc[1+0.001xFc^2^\l^3^/sin(2\q)]^-1/4^
_refine_ls_extinction_method SHELXL
_refine_ls_goodness_of_fit_ref 1.114
_refine_ls_hydrogen_treatment constr
_refine_ls_matrix_type full
_refine_ls_number_parameters 391
_refine_ls_number_reflns 7818
_refine_ls_number_restraints 0
_refine_ls_restrained_S_all 1.114
_refine_ls_R_factor_all 0.0837
_refine_ls_R_factor_gt 0.0569
_refine_ls_shift/su_max 0.000
_refine_ls_shift/su_mean 0.000
_refine_ls_structure_factor_coef Fsqd
_refine_ls_weighting_details 'calc w=1/[\s^2^(Fo^2^)+(0.0322P)^2^+2.6904P] where P=(Fo^2^+2Fc^2^)/3'
_refine_ls_weighting_scheme calc
_refine_ls_wR_factor_gt 0.1247
_refine_ls_wR_factor_ref 0.1347
_reflns_number_gt 5788
_reflns_number_total 7818
_reflns_threshold_expression >2sigma(I)
_cod_data_source_file c5sc03114a2.cif
_cod_data_source_block k13msh41
_cod_depositor_comments
;
The following automatic conversions were performed:

'_symmetry_cell_setting' value 'Monoclinic' changed to 'monoclinic'
according to
/usr/data/users/saulius/crontab/automatic-downloads/rss-feeds/RSC/lib/dictionaries/cif_core.dic
dictionary named 'cif_core.dic' version 2.4.2 from 2011-04-26.

Automatic conversion script
Id: cif_fix_values 3271 2015-04-21 07:52:19Z andrius 

 Adding full bibliography for 1540189--1540193.cif.
;
_cod_original_sg_symbol_H-M P21/n
_cod_database_code 1540190

loop_
_symmetry_equiv_pos_as_xyz
'x, y, z'
'-x+1/2, y+1/2, -z+1/2'
'-x, -y, -z'
'x-1/2, -y-1/2, z-1/2'

loop_
_atom_site_label
_atom_site_type_symbol
_atom_site_fract_x
_atom_site_fract_y
_atom_site_fract_z
_atom_site_U_iso_or_equiv
_atom_site_adp_type
_atom_site_occupancy
_atom_site_symmetry_multiplicity
_atom_site_calc_flag
_atom_site_refinement_flags
Mg1 Mg 0.47430(5) 0.48497(5) 0.42672(3) 0.02074(15) Uani 1 1 d .
O1 O 0.08235(18) 0.09381(18) 0.50542(9) 0.0803(8) Uani 1 1 d .
N1 N 0.36615(12) 0.55330(12) 0.36068(7) 0.0231(3) Uani 1 1 d .
N2 N 0.52864(12) 0.39005(12) 0.35371(7) 0.0249(3) Uani 1 1 d .
N3 N 0.42241(12) 0.42691(12) 0.51456(7) 0.0226(3) Uani 1 1 d .
C1 C 0.23949(17) 0.54887(18) 0.26622(10) 0.0362(5) Uani 1 1 d .
H1A H 0.1736 0.5197 0.2808 0.054 Uiso 1 1 calc R
H1B H 0.2477 0.5307 0.2209 0.054 Uiso 1 1 calc R
H1C H 0.2380 0.6242 0.2707 0.054 Uiso 1 1 calc R
C2 C 0.33126(14) 0.50533(15) 0.30698(9) 0.0259(4) Uani 1 1 d .
C3 C 0.37433(16) 0.41400(16) 0.28334(9) 0.0289(4) Uani 1 1 d .
H3 H 0.3338 0.3810 0.2498 0.035 Uiso 1 1 calc R
C4 C 0.46846(16) 0.36437(15) 0.30199(9) 0.0275(4) Uani 1 1 d .
C5 C 0.49950(19) 0.27619(18) 0.25818(10) 0.0400(5) Uani 1 1 d .
H5A H 0.5758 0.2768 0.2539 0.060 Uiso 1 1 calc R
H5B H 0.4642 0.2847 0.2156 0.060 Uiso 1 1 calc R
H5C H 0.4785 0.2103 0.2769 0.060 Uiso 1 1 calc R
C6 C 0.63085(15) 0.34237(16) 0.36078(9) 0.0280(4) Uani 1 1 d .
C7 C 0.71797(16) 0.39610(17) 0.33775(10) 0.0325(5) Uani 1 1 d .
C8 C 0.70393(16) 0.49960(17) 0.30388(10) 0.0350(5) Uani 1 1 d .
H8 H 0.6411 0.5337 0.3217 0.042 Uiso 1 1 calc R
C9 C 0.6813(2) 0.4855(2) 0.23102(11) 0.0502(6) Uani 1 1 d .
H9A H 0.7390 0.4471 0.2126 0.075 Uiso 1 1 calc R
H9B H 0.6749 0.5534 0.2103 0.075 Uiso 1 1 calc R
H9C H 0.6155 0.4471 0.2237 0.075 Uiso 1 1 calc R
C10 C 0.79719(19) 0.5729(2) 0.31531(14) 0.0528(7) Uani 1 1 d .
H10A H 0.8139 0.5788 0.3617 0.079 Uiso 1 1 calc R
H10B H 0.7791 0.6411 0.2977 0.079 Uiso 1 1 calc R
H10C H 0.8583 0.5456 0.2939 0.079 Uiso 1 1 calc R
C11 C 0.81666(18) 0.3500(2) 0.34510(11) 0.0423(6) Uani 1 1 d .
H11 H 0.8759 0.3842 0.3289 0.051 Uiso 1 1 calc R
C12 C 0.8300(2) 0.2560(2) 0.37543(12) 0.0474(6) Uani 1 1 d .
H12 H 0.8980 0.2263 0.3803 0.057 Uiso 1 1 calc R
C13 C 0.7447(2) 0.20484(19) 0.39872(11) 0.0444(6) Uani 1 1 d .
H13 H 0.7550 0.1407 0.4203 0.053 Uiso 1 1 calc R
C14 C 0.64317(18) 0.24562(16) 0.39110(10) 0.0344(5) Uani 1 1 d .
C15 C 0.5497(2) 0.18536(17) 0.41449(11) 0.0398(5) Uani 1 1 d .
H15 H 0.4841 0.2228 0.4000 0.048 Uiso 1 1 calc R
C16 C 0.5441(3) 0.0756(2) 0.38660(15) 0.0692(9) Uani 1 1 d .
H16A H 0.6053 0.0360 0.4028 0.104 Uiso 1 1 calc R
H16B H 0.5438 0.0791 0.3394 0.104 Uiso 1 1 calc R
H16C H 0.4797 0.0418 0.3998 0.104 Uiso 1 1 calc R
C17 C 0.5526(2) 0.1786(2) 0.48762(12) 0.0507(6) Uani 1 1 d .
H17A H 0.6124 0.1360 0.5026 0.076 Uiso 1 1 calc R
H17B H 0.4872 0.1473 0.5014 0.076 Uiso 1 1 calc R
H17C H 0.5600 0.2480 0.5060 0.076 Uiso 1 1 calc R
C18 C 0.32256(14) 0.65389(15) 0.37270(9) 0.0252(4) Uani 1 1 d .
C19 C 0.37949(15) 0.74119(15) 0.35316(9) 0.0281(4) Uani 1 1 d .
C20 C 0.48470(16) 0.72817(16) 0.32225(10) 0.0311(4) Uani 1 1 d .
H20 H 0.5182 0.6646 0.3412 0.037 Uiso 1 1 calc R
C21 C 0.56095(18) 0.81714(18) 0.33553(12) 0.0427(6) Uani 1 1 d .
H21A H 0.5356 0.8788 0.3123 0.064 Uiso 1 1 calc R
H21B H 0.6305 0.7983 0.3209 0.064 Uiso 1 1 calc R
H21C H 0.5658 0.8315 0.3819 0.064 Uiso 1 1 calc R
C22 C 0.4714(2) 0.7107(2) 0.24943(11) 0.0473(6) Uani 1 1 d .
H22A H 0.4299 0.6480 0.2410 0.071 Uiso 1 1 calc R
H22B H 0.5406 0.7028 0.2313 0.071 Uiso 1 1 calc R
H22C H 0.4351 0.7700 0.2293 0.071 Uiso 1 1 calc R
C23 C 0.33575(18) 0.83863(17) 0.36221(11) 0.0367(5) Uani 1 1 d .
H23 H 0.3716 0.8981 0.3480 0.044 Uiso 1 1 calc R
C24 C 0.24116(19) 0.85019(18) 0.39154(12) 0.0432(6) Uani 1 1 d .
H24 H 0.2126 0.9172 0.3974 0.052 Uiso 1 1 calc R
C25 C 0.18796(17) 0.76373(19) 0.41238(11) 0.0403(5) Uani 1 1 d .
H25 H 0.1240 0.7725 0.4335 0.048 Uiso 1 1 calc R
C26 C 0.22644(15) 0.66440(17) 0.40294(10) 0.0307(4) Uani 1 1 d .
C27 C 0.16540(16) 0.57106(19) 0.42429(11) 0.0373(5) Uani 1 1 d .
H27 H 0.2006 0.5079 0.4078 0.045 Uiso 1 1 calc R
C28 C 0.05071(19) 0.5716(3) 0.39672(14) 0.0598(8) Uani 1 1 d .
H28A H 0.0171 0.5057 0.4065 0.090 Uiso 1 1 calc R
H28B H 0.0501 0.5813 0.3499 0.090 Uiso 1 1 calc R
H28C H 0.0122 0.6282 0.4163 0.090 Uiso 1 1 calc R
C29 C 0.1662(2) 0.5638(2) 0.49760(11) 0.0466(6) Uani 1 1 d .
H29A H 0.2388 0.5671 0.5152 0.070 Uiso 1 1 calc R
H29B H 0.1344 0.4983 0.5101 0.070 Uiso 1 1 calc R
H29C H 0.1259 0.6214 0.5146 0.070 Uiso 1 1 calc R
C30 C 0.35422(15) 0.36305(15) 0.53182(9) 0.0266(4) Uani 1 1 d .
H30 H 0.3470 0.3563 0.5770 0.032 Uiso 1 1 calc R
C31 C 0.28358(15) 0.29676(15) 0.48994(10) 0.0284(4) Uani 1 1 d .
C32 C 0.28398(16) 0.30080(17) 0.42322(10) 0.0331(5) Uani 1 1 d .
H32 H 0.3294 0.3476 0.4029 0.040 Uiso 1 1 calc R
C33 C 0.21852(19) 0.23696(19) 0.38619(11) 0.0419(6) Uani 1 1 d .
H33 H 0.2194 0.2401 0.3405 0.050 Uiso 1 1 calc R
C34 C 0.1521(2) 0.1689(2) 0.41490(12) 0.0492(7) Uani 1 1 d .
H34 H 0.1072 0.1254 0.3892 0.059 Uiso 1 1 calc R
C35 C 0.15114(19) 0.1641(2) 0.48178(12) 0.0468(6) Uani 1 1 d .
C36 C 0.21690(17) 0.22729(18) 0.51921(11) 0.0367(5) Uani 1 1 d .
H36 H 0.2166 0.2233 0.5649 0.044 Uiso 1 1 calc R
C37 C 0.0859(2) 0.0778(3) 0.57329(13) 0.0667(9) Uani 1 1 d .
H37A H 0.1562 0.0544 0.5876 0.100 Uiso 1 1 calc R
H37B H 0.0340 0.0253 0.5840 0.100 Uiso 1 1 calc R
H37C H 0.0697 0.1427 0.5950 0.100 Uiso 1 1 calc R

loop_
_atom_site_aniso_label
_atom_site_aniso_U_11
_atom_site_aniso_U_22
_atom_site_aniso_U_33
_atom_site_aniso_U_23
_atom_site_aniso_U_13
_atom_site_aniso_U_12
Mg1 0.0214(3) 0.0227(3) 0.0181(3) -0.0015(2) -0.0007(2) -0.0028(2)
O1 0.0940(16) 0.0999(17) 0.0450(11) 0.0224(11) -0.0186(10) -0.0768(14)
N1 0.0229(8) 0.0259(8) 0.0204(8) 0.0011(6) -0.0009(6) -0.0031(6)
N2 0.0271(8) 0.0262(8) 0.0213(8) -0.0033(7) 0.0008(6) 0.0000(7)
N3 0.0224(8) 0.0230(8) 0.0223(8) -0.0008(6) -0.0007(6) -0.0025(6)
C1 0.0337(11) 0.0461(13) 0.0278(11) 0.0006(10) -0.0091(9) -0.0016(10)
C2 0.0231(9) 0.0326(11) 0.0216(9) 0.0035(8) -0.0012(7) -0.0069(8)
C3 0.0325(11) 0.0328(11) 0.0210(10) -0.0036(8) -0.0040(8) -0.0086(8)
C4 0.0338(11) 0.0276(10) 0.0212(10) -0.0039(8) 0.0018(8) -0.0051(8)
C5 0.0523(14) 0.0398(13) 0.0275(11) -0.0122(10) -0.0009(10) 0.0012(10)
C6 0.0317(10) 0.0318(11) 0.0205(9) -0.0069(8) 0.0012(8) 0.0043(8)
C7 0.0334(11) 0.0397(12) 0.0246(10) -0.0060(9) 0.0030(8) 0.0045(9)
C8 0.0294(11) 0.0420(13) 0.0341(11) 0.0005(10) 0.0073(8) -0.0014(9)
C9 0.0542(15) 0.0609(16) 0.0358(13) 0.0089(12) 0.0052(11) 0.0020(13)
C10 0.0366(13) 0.0584(16) 0.0637(18) 0.0042(14) 0.0068(12) -0.0079(12)
C11 0.0341(12) 0.0593(16) 0.0341(12) -0.0068(11) 0.0071(9) 0.0118(11)
C12 0.0431(14) 0.0617(16) 0.0374(13) -0.0060(12) 0.0023(10) 0.0245(12)
C13 0.0581(15) 0.0401(13) 0.0348(12) -0.0050(10) 0.0005(11) 0.0225(12)
C14 0.0458(13) 0.0310(11) 0.0262(11) -0.0063(9) 0.0002(9) 0.0081(9)
C15 0.0531(14) 0.0312(12) 0.0348(12) 0.0000(9) -0.0006(10) 0.0004(10)
C16 0.109(3) 0.0381(15) 0.0604(19) -0.0081(13) 0.0066(17) -0.0146(16)
C17 0.0594(16) 0.0543(16) 0.0385(14) 0.0031(12) 0.0040(11) 0.0044(13)
C18 0.0244(9) 0.0290(10) 0.0217(9) 0.0017(8) -0.0041(7) 0.0014(8)
C19 0.0312(10) 0.0280(10) 0.0248(10) 0.0034(8) -0.0039(8) 0.0010(8)
C20 0.0330(11) 0.0295(11) 0.0307(11) 0.0049(9) 0.0013(8) -0.0052(9)
C21 0.0420(13) 0.0349(12) 0.0512(15) 0.0039(11) 0.0024(11) -0.0103(10)
C22 0.0520(15) 0.0587(16) 0.0318(12) 0.0010(11) 0.0068(10) -0.0144(12)
C23 0.0410(12) 0.0299(11) 0.0383(12) 0.0053(9) -0.0075(10) 0.0030(9)
C24 0.0456(14) 0.0357(12) 0.0473(14) -0.0027(11) -0.0087(11) 0.0146(10)
C25 0.0305(11) 0.0506(14) 0.0395(13) -0.0016(11) -0.0016(9) 0.0118(10)
C26 0.0258(10) 0.0397(12) 0.0261(10) 0.0002(9) -0.0036(8) 0.0005(9)
C27 0.0273(11) 0.0487(14) 0.0364(12) -0.0004(10) 0.0061(9) -0.0029(10)
C28 0.0334(13) 0.091(2) 0.0551(17) 0.0128(15) -0.0018(11) -0.0167(14)
C29 0.0449(14) 0.0581(16) 0.0372(13) 0.0065(12) 0.0064(10) 0.0027(12)
C30 0.0270(10) 0.0302(10) 0.0224(10) 0.0017(8) -0.0006(7) -0.0055(8)
C31 0.0275(10) 0.0283(10) 0.0290(10) 0.0015(8) -0.0024(8) -0.0053(8)
C32 0.0348(11) 0.0363(12) 0.0280(11) -0.0001(9) 0.0002(8) -0.0124(9)
C33 0.0484(14) 0.0487(14) 0.0280(11) -0.0013(10) -0.0055(10) -0.0176(11)
C34 0.0570(15) 0.0514(15) 0.0378(13) 0.0004(11) -0.0139(11) -0.0300(12)
C35 0.0476(14) 0.0507(15) 0.0411(14) 0.0106(11) -0.0083(11) -0.0275(12)
C36 0.0368(12) 0.0438(13) 0.0292(11) 0.0060(10) -0.0025(9) -0.0150(10)
C37 0.074(2) 0.080(2) 0.0461(16) 0.0226(15) -0.0074(13) -0.0480(17)

loop_
_atom_type_symbol
_atom_type_description
_atom_type_scat_dispersion_real
_atom_type_scat_dispersion_imag
_atom_type_scat_source
C C 0.0033 0.0016 'International Tables Vol C Tables 4.2.6.8 and 6.1.1.4'
H H 0.0000 0.0000 'International Tables Vol C Tables 4.2.6.8 and 6.1.1.4'
O O 0.0106 0.0060 'International Tables Vol C Tables 4.2.6.8 and 6.1.1.4'
N N 0.0061 0.0033 'International Tables Vol C Tables 4.2.6.8 and 6.1.1.4'
Mg Mg 0.0486 0.0363 'International Tables Vol C Tables 4.2.6.8 and 6.1.1.4'

loop_
_geom_angle_atom_site_label_1
_geom_angle_atom_site_label_2
_geom_angle_atom_site_label_3
_geom_angle
_geom_angle_site_symmetry_1
_geom_angle_site_symmetry_3
N3 Mg1 N2 121.49(7) 3_666 .
N3 Mg1 N1 121.93(7) 3_666 .
N2 Mg1 N1 90.19(6) . .
N3 Mg1 N3 84.48(6) 3_666 .
N2 Mg1 N3 122.98(7) . .
N1 Mg1 N3 119.63(6) . .
C35 O1 C37 117.35(19) . .
C2 N1 C18 116.65(16) . .
C2 N1 Mg1 122.30(13) . .
C18 N1 Mg1 121.00(12) . .
C4 N2 C6 117.32(16) . .
C4 N2 Mg1 122.19(13) . .
C6 N2 Mg1 120.27(12) . .
C30 N3 Mg1 127.93(13) . 3_666
C30 N3 Mg1 136.56(13) . .
Mg1 N3 Mg1 95.51(6) 3_666 .
C2 C1 H1A 109.5 . .
C2 C1 H1B 109.5 . .
H1A C1 H1B 109.5 . .
C2 C1 H1C 109.5 . .
H1A C1 H1C 109.5 . .
H1B C1 H1C 109.5 . .
N1 C2 C3 124.35(17) . .
N1 C2 C1 120.74(18) . .
C3 C2 C1 114.91(17) . .
C4 C3 C2 129.38(18) . .
C4 C3 H3 115.3 . .
C2 C3 H3 115.3 . .
N2 C4 C3 124.25(18) . .
N2 C4 C5 120.84(18) . .
C3 C4 C5 114.91(18) . .
C4 C5 H5A 109.5 . .
C4 C5 H5B 109.5 . .
H5A C5 H5B 109.5 . .
C4 C5 H5C 109.5 . .
H5A C5 H5C 109.5 . .
H5B C5 H5C 109.5 . .
C14 C6 C7 121.09(19) . .
C14 C6 N2 120.55(18) . .
C7 C6 N2 118.34(18) . .
C11 C7 C6 118.1(2) . .
C11 C7 C8 121.0(2) . .
C6 C7 C8 120.87(18) . .
C7 C8 C10 113.60(19) . .
C7 C8 C9 111.31(19) . .
C10 C8 C9 109.64(19) . .
C7 C8 H8 107.3 . .
C10 C8 H8 107.3 . .
C9 C8 H8 107.3 . .
C8 C9 H9A 109.5 . .
C8 C9 H9B 109.5 . .
H9A C9 H9B 109.5 . .
C8 C9 H9C 109.5 . .
H9A C9 H9C 109.5 . .
H9B C9 H9C 109.5 . .
C8 C10 H10A 109.5 . .
C8 C10 H10B 109.5 . .
H10A C10 H10B 109.5 . .
C8 C10 H10C 109.5 . .
H10A C10 H10C 109.5 . .
H10B C10 H10C 109.5 . .
C12 C11 C7 121.3(2) . .
C12 C11 H11 119.3 . .
C7 C11 H11 119.3 . .
C11 C12 C13 120.1(2) . .
C11 C12 H12 119.9 . .
C13 C12 H12 119.9 . .
C12 C13 C14 121.2(2) . .
C12 C13 H13 119.4 . .
C14 C13 H13 119.4 . .
C13 C14 C6 118.1(2) . .
C13 C14 C15 120.2(2) . .
C6 C14 C15 121.72(19) . .
C17 C15 C14 111.4(2) . .
C17 C15 C16 108.8(2) . .
C14 C15 C16 112.2(2) . .
C17 C15 H15 108.1 . .
C14 C15 H15 108.1 . .
C16 C15 H15 108.1 . .
C15 C16 H16A 109.5 . .
C15 C16 H16B 109.5 . .
H16A C16 H16B 109.5 . .
C15 C16 H16C 109.5 . .
H16A C16 H16C 109.5 . .
H16B C16 H16C 109.5 . .
C15 C17 H17A 109.5 . .
C15 C17 H17B 109.5 . .
H17A C17 H17B 109.5 . .
C15 C17 H17C 109.5 . .
H17A C17 H17C 109.5 . .
H17B C17 H17C 109.5 . .
C26 C18 C19 121.27(18) . .
C26 C18 N1 120.93(17) . .
C19 C18 N1 117.80(16) . .
C23 C19 C18 118.14(19) . .
C23 C19 C20 121.45(18) . .
C18 C19 C20 120.40(17) . .
C19 C20 C21 113.99(18) . .
C19 C20 C22 111.86(18) . .
C21 C20 C22 109.40(18) . .
C19 C20 H20 107.1 . .
C21 C20 H20 107.1 . .
C22 C20 H20 107.1 . .
C20 C21 H21A 109.5 . .
C20 C21 H21B 109.5 . .
H21A C21 H21B 109.5 . .
C20 C21 H21C 109.5 . .
H21A C21 H21C 109.5 . .
H21B C21 H21C 109.5 . .
C20 C22 H22A 109.5 . .
C20 C22 H22B 109.5 . .
H22A C22 H22B 109.5 . .
C20 C22 H22C 109.5 . .
H22A C22 H22C 109.5 . .
H22B C22 H22C 109.5 . .
C24 C23 C19 121.2(2) . .
C24 C23 H23 119.4 . .
C19 C23 H23 119.4 . .
C23 C24 C25 119.8(2) . .
C23 C24 H24 120.1 . .
C25 C24 H24 120.1 . .
C24 C25 C26 121.4(2) . .
C24 C25 H25 119.3 . .
C26 C25 H25 119.3 . .
C25 C26 C18 118.1(2) . .
C25 C26 C27 120.46(19) . .
C18 C26 C27 121.46(19) . .
C26 C27 C29 111.17(19) . .
C26 C27 C28 112.2(2) . .
C29 C27 C28 109.50(19) . .
C26 C27 H27 108.0 . .
C29 C27 H27 108.0 . .
C28 C27 H27 108.0 . .
C27 C28 H28A 109.5 . .
C27 C28 H28B 109.5 . .
H28A C28 H28B 109.5 . .
C27 C28 H28C 109.5 . .
H28A C28 H28C 109.5 . .
H28B C28 H28C 109.5 . .
C27 C29 H29A 109.5 . .
C27 C29 H29B 109.5 . .
H29A C29 H29B 109.5 . .
C27 C29 H29C 109.5 . .
H29A C29 H29C 109.5 . .
H29B C29 H29C 109.5 . .
N3 C30 C31 127.97(18) . .
N3 C30 H30 116.0 . .
C31 C30 H30 116.0 . .
C32 C31 C36 119.28(19) . .
C32 C31 C30 122.04(18) . .
C36 C31 C30 118.67(18) . .
C33 C32 C31 120.2(2) . .
C33 C32 H32 119.9 . .
C31 C32 H32 119.9 . .
C34 C33 C32 120.6(2) . .
C34 C33 H33 119.7 . .
C32 C33 H33 119.7 . .
C33 C34 C35 119.6(2) . .
C33 C34 H34 120.2 . .
C35 C34 H34 120.2 . .
O1 C35 C36 124.9(2) . .
O1 C35 C34 115.0(2) . .
C36 C35 C34 120.1(2) . .
C35 C36 C31 120.1(2) . .
C35 C36 H36 119.9 . .
C31 C36 H36 119.9 . .
O1 C37 H37A 109.5 . .
O1 C37 H37B 109.5 . .
H37A C37 H37B 109.5 . .
O1 C37 H37C 109.5 . .
H37A C37 H37C 109.5 . .
H37B C37 H37C 109.5 . .

loop_
_geom_bond_atom_site_label_1
_geom_bond_atom_site_label_2
_geom_bond_distance
_geom_bond_site_symmetry_2
Mg1 N3 2.0918(16) 3_666
Mg1 N2 2.0931(17) .
Mg1 N1 2.0957(16) .
Mg1 N3 2.1062(16) .
O1 C35 1.369(3) .
O1 C37 1.423(3) .
N1 C2 1.335(2) .
N1 C18 1.442(2) .
N2 C4 1.333(2) .
N2 C6 1.443(2) .
N3 C30 1.263(2) .
N3 Mg1 2.0918(16) 3_666
C1 C2 1.521(3) .
C1 H1A 0.9800 .
C1 H1B 0.9800 .
C1 H1C 0.9800 .
C2 C3 1.402(3) .
C3 C4 1.400(3) .
C3 H3 0.9500 .
C4 C5 1.523(3) .
C5 H5A 0.9800 .
C5 H5B 0.9800 .
C5 H5C 0.9800 .
C6 C14 1.408(3) .
C6 C7 1.411(3) .
C7 C11 1.394(3) .
C7 C8 1.520(3) .
C8 C10 1.531(3) .
C8 C9 1.538(3) .
C8 H8 1.0000 .
C9 H9A 0.9800 .
C9 H9B 0.9800 .
C9 H9C 0.9800 .
C10 H10A 0.9800 .
C10 H10B 0.9800 .
C10 H10C 0.9800 .
C11 C12 1.378(4) .
C11 H11 0.9500 .
C12 C13 1.379(4) .
C12 H12 0.9500 .
C13 C14 1.399(3) .
C13 H13 0.9500 .
C14 C15 1.522(3) .
C15 C17 1.520(3) .
C15 C16 1.535(3) .
C15 H15 1.0000 .
C16 H16A 0.9800 .
C16 H16B 0.9800 .
C16 H16C 0.9800 .
C17 H17A 0.9800 .
C17 H17B 0.9800 .
C17 H17C 0.9800 .
C18 C26 1.408(3) .
C18 C19 1.412(3) .
C19 C23 1.395(3) .
C19 C20 1.521(3) .
C20 C21 1.524(3) .
C20 C22 1.530(3) .
C20 H20 1.0000 .
C21 H21A 0.9800 .
C21 H21B 0.9800 .
C21 H21C 0.9800 .
C22 H22A 0.9800 .
C22 H22B 0.9800 .
C22 H22C 0.9800 .
C23 C24 1.383(3) .
C23 H23 0.9500 .
C24 C25 1.388(3) .
C24 H24 0.9500 .
C25 C26 1.393(3) .
C25 H25 0.9500 .
C26 C27 1.514(3) .
C27 C29 1.524(3) .
C27 C28 1.545(3) .
C27 H27 1.0000 .
C28 H28A 0.9800 .
C28 H28B 0.9800 .
C28 H28C 0.9800 .
C29 H29A 0.9800 .
C29 H29B 0.9800 .
C29 H29C 0.9800 .
C30 C31 1.494(3) .
C30 H30 0.9500 .
C31 C32 1.386(3) .
C31 C36 1.395(3) .
C32 C33 1.383(3) .
C32 H32 0.9500 .
C33 C34 1.376(3) .
C33 H33 0.9500 .
C34 C35 1.390(3) .
C34 H34 0.9500 .
C35 C36 1.385(3) .
C36 H36 0.9500 .
C37 H37A 0.9800 .
C37 H37B 0.9800 .
C37 H37C 0.9800 .

loop_
_geom_torsion_atom_site_label_1
_geom_torsion_atom_site_label_2
_geom_torsion_atom_site_label_3
_geom_torsion_atom_site_label_4
_geom_torsion
_geom_torsion_site_symmetry_1
_geom_torsion_site_symmetry_4
N3 Mg1 N1 C2 152.30(13) 3_666 .
N2 Mg1 N1 C2 24.16(15) . .
N3 Mg1 N1 C2 -104.75(15) . .
N3 Mg1 N1 C18 -30.17(16) 3_666 .
N2 Mg1 N1 C18 -158.31(14) . .
N3 Mg1 N1 C18 72.79(15) . .
N3 Mg1 N2 C4 -154.45(14) 3_666 .
N1 Mg1 N2 C4 -25.97(16) . .
N3 Mg1 N2 C4 100.29(16) . .
N3 Mg1 N2 C6 31.11(17) 3_666 .
N1 Mg1 N2 C6 159.60(14) . .
N3 Mg1 N2 C6 -74.14(16) . .
N3 Mg1 N3 C30 179.4(2) 3_666 .
N2 Mg1 N3 C30 -56.3(2) . .
N1 Mg1 N3 C30 55.6(2) . .
N3 Mg1 N3 Mg1 0.0 3_666 3_666
N2 Mg1 N3 Mg1 124.26(7) . 3_666
N1 Mg1 N3 Mg1 -123.81(7) . 3_666
C18 N1 C2 C3 171.29(17) . .
Mg1 N1 C2 C3 -11.1(3) . .
C18 N1 C2 C1 -8.2(3) . .
Mg1 N1 C2 C1 169.39(14) . .
N1 C2 C3 C4 -12.0(3) . .
C1 C2 C3 C4 167.6(2) . .
C6 N2 C4 C3 -170.59(19) . .
Mg1 N2 C4 C3 14.8(3) . .
C6 N2 C4 C5 9.3(3) . .
Mg1 N2 C4 C5 -165.26(15) . .
C2 C3 C4 N2 9.8(3) . .
C2 C3 C4 C5 -170.1(2) . .
C4 N2 C6 C14 -86.5(2) . .
Mg1 N2 C6 C14 88.2(2) . .
C4 N2 C6 C7 94.8(2) . .
Mg1 N2 C6 C7 -90.55(19) . .
C14 C6 C7 C11 0.8(3) . .
N2 C6 C7 C11 179.55(18) . .
C14 C6 C7 C8 178.80(18) . .
N2 C6 C7 C8 -2.5(3) . .
C11 C7 C8 C10 -34.4(3) . .
C6 C7 C8 C10 147.6(2) . .
C11 C7 C8 C9 89.9(2) . .
C6 C7 C8 C9 -88.0(2) . .
C6 C7 C11 C12 -1.7(3) . .
C8 C7 C11 C12 -179.6(2) . .
C7 C11 C12 C13 0.6(4) . .
C11 C12 C13 C14 1.3(4) . .
C12 C13 C14 C6 -2.1(3) . .
C12 C13 C14 C15 177.2(2) . .
C7 C6 C14 C13 1.0(3) . .
N2 C6 C14 C13 -177.69(18) . .
C7 C6 C14 C15 -178.25(19) . .
N2 C6 C14 C15 3.0(3) . .
C13 C14 C15 C17 68.2(3) . .
C6 C14 C15 C17 -112.6(2) . .
C13 C14 C15 C16 -54.0(3) . .
C6 C14 C15 C16 125.2(2) . .
C2 N1 C18 C26 84.2(2) . .
Mg1 N1 C18 C26 -93.42(19) . .
C2 N1 C18 C19 -95.8(2) . .
Mg1 N1 C18 C19 86.56(19) . .
C26 C18 C19 C23 -2.6(3) . .
N1 C18 C19 C23 177.41(17) . .
C26 C18 C19 C20 178.29(18) . .
N1 C18 C19 C20 -1.7(3) . .
C23 C19 C20 C21 31.5(3) . .
C18 C19 C20 C21 -149.45(19) . .
C23 C19 C20 C22 -93.3(2) . .
C18 C19 C20 C22 85.8(2) . .
C18 C19 C23 C24 2.3(3) . .
C20 C19 C23 C24 -178.6(2) . .
C19 C23 C24 C25 -0.2(3) . .
C23 C24 C25 C26 -1.7(3) . .
C24 C25 C26 C18 1.3(3) . .
C24 C25 C26 C27 -178.2(2) . .
C19 C18 C26 C25 0.8(3) . .
N1 C18 C26 C25 -179.17(18) . .
C19 C18 C26 C27 -179.67(18) . .
N1 C18 C26 C27 0.3(3) . .
C25 C26 C27 C29 -69.6(3) . .
C18 C26 C27 C29 110.9(2) . .
C25 C26 C27 C28 53.4(3) . .
C18 C26 C27 C28 -126.1(2) . .
Mg1 N3 C30 C31 -177.14(15) 3_666 .
Mg1 N3 C30 C31 3.6(3) . .
N3 C30 C31 C32 -1.7(3) . .
N3 C30 C31 C36 176.9(2) . .
C36 C31 C32 C33 0.3(3) . .
C30 C31 C32 C33 179.0(2) . .
C31 C32 C33 C34 0.1(4) . .
C32 C33 C34 C35 -0.2(4) . .
C37 O1 C35 C36 -6.2(4) . .
C37 O1 C35 C34 173.6(3) . .
C33 C34 C35 O1 -180.0(3) . .
C33 C34 C35 C36 -0.2(4) . .
O1 C35 C36 C31 -179.6(3) . .
C34 C35 C36 C31 0.7(4) . .
C32 C31 C36 C35 -0.7(3) . .
C30 C31 C36 C35 -179.4(2) . .
